data_1001536
loop_
_publ_author_name
'Gueho, C'
'Borel, M M'
'Grandin, A'
'Leclaire, A'
'Raveau, B'

_publ_section_title
;
A new series of phosphates with the Na~6~Nb~8~P~5~O~35~ structure
;
_journal_coden_ASTM EJSCE5
_journal_name_full
;
European Journal of Solid State Inorganic Chemistry
;
_journal_page_first 1253
_journal_page_last 1261
_journal_volume 29
_journal_year 1992
_chemical_formula_structural 'Na3 K3 (Nb8 P5 O35)'
_chemical_formula_sum 'K3 Na3 Nb8 O35 P5'
_chemical_name_systematic
;
Trisodium tripotassium phyllo-octaniobopentaphosphate
;
_space_group_IT_number 155
_symmetry_cell_setting trigonal
_symmetry_space_group_name_Hall 'R 3 2"'
_symmetry_space_group_name_H-M 'R 3 2 :H'
_cell_angle_alpha 90
_cell_angle_beta 90
_cell_angle_gamma 120
_cell_formula_units_Z 3
_cell_length_a 8.961(1)
_cell_length_b 8.961(1)
_cell_length_c 30.204(2)
_cell_volume 2100.4
_refine_ls_R_factor_all 0.034
_cod_original_sg_symbol_H-M 'R 3 2 H'
_cod_database_code 1001536

loop_
_symmetry_equiv_pos_as_xyz
x,y,z
-y,x-y,z
y-x,-x,z
y,x,-z
x-y,-y,-z
-x,y-x,-z
1/3+x,2/3+y,2/3+z
2/3+x,1/3+y,1/3+z
1/3-y,2/3+x-y,2/3+z
2/3-y,1/3+x-y,1/3+z
1/3-x+y,2/3-x,2/3+z
2/3-x+y,1/3-x,1/3+z
1/3+y,2/3+x,2/3-z
2/3+y,1/3+x,1/3-z
1/3+x-y,2/3-y,2/3-z
2/3+x-y,1/3-y,1/3-z
1/3-x,2/3-x+y,2/3-z
2/3-x,1/3-x+y,1/3-z

loop_
_atom_site_label
_atom_site_type_symbol
_atom_site_symmetry_multiplicity
_atom_site_Wyckoff_symbol
_atom_site_fract_x
_atom_site_fract_y
_atom_site_fract_z
_atom_site_occupancy
_atom_site_attached_hydrogens
_atom_site_calc_flag
Nb1 Nb5+ 18 f 0.2345 -0.00623(7) 0.06338(2) 1. 0 d
Nb2 Nb5+ 6 c 0. 0. 0.23497(3) 1. 0 d
P1 P5+ 6 c 0.3333 0.6667 0.07347(9) 1. 0 d
P2 P5+ 9 e 0.4442(3) 0. 0.5 1. 0 d
K1 K1+ 9 d 0.5881(3) 0. 0. 1. 0 d
Na1 Na1+ 9 e 0.7863(6) 0. 0.5 1. 0 d
O1 O2- 9 d 0.2373(9) 0. 0. 1. 0 d
O2 O2- 18 f 0.2524(5) -0.0318(5) 0.1313(1) 1. 0 d
O3 O2- 18 f 0.4914(5) 0.1470(6) 0.0667(2) 1. 0 d
O4 O2- 18 f 0.2763(6) -0.2106(5) 0.0538(2) 1. 0 d
O5 O2- 18 f 0.1842(5) 0.1707(5) 0.0684(2) 1. 0 d
O6 O2- 18 f 0.1992(5) 0.1447(6) 0.1887(2) 1. 0 d
O7 O2- 6 c 0.3333 0.6667 0.1226(3) 1. 0 d

loop_
_atom_type_symbol
_atom_type_oxidation_number
Nb5+ 4.875
P5+ 5.000
K1+ 1.000
Na1+ 1.000
O2- -2.000
